data_1575858
loop_
_publ_author_name
'Fu, Wei'
'Simon, Martin'
'Golz, Christopher'
'Alcarazo, Manuel'

_publ_section_title
;
 Enantioselective synthesis and racemization dynamics of
 trithia[5]helicenes derived from the
 dithieno[2,3-<i>b</i>:3',2'-<i>d</i>]-thiophene unit.
;
_journal_issue 41
_journal_name_full 'Chemical science'
_journal_page_first 19172
_journal_page_last 19177
_journal_paper_doi 10.1039/d5sc06132f
_journal_volume 16
_journal_year 2025
_chemical_formula_moiety '2(C H Cl3), C38 H24 O2 S3'
_chemical_formula_sum 'C40 H26 Cl6 O2 S3'
_chemical_formula_weight 847.49
_space_group_crystal_system monoclinic
_space_group_IT_number 14
_space_group_name_Hall '-P 2yn'
_space_group_name_H-M_alt 'P 1 21/n 1'
_atom_sites_solution_hydrogens geom
_atom_sites_solution_primary dual
_audit_creation_date 2024-01-22
_audit_creation_method
;FinalCif V131 by Daniel Kratzert, Freiburg 2024, 
https://dkratzert.de/finalcif.html
;
_audit_update_record
;
2025-08-08 deposited with the CCDC.	2025-09-11 downloaded from the CCDC.
;
_cell_angle_alpha 90
_cell_angle_beta 103.597(4)
_cell_angle_gamma 90
_cell_formula_units_Z 8
_cell_length_a 13.8640(18)
_cell_length_b 21.852(2)
_cell_length_c 24.844(3)
_cell_measurement_reflns_used 9188
_cell_measurement_temperature 100.00
_cell_measurement_theta_max 27.930
_cell_measurement_theta_min 2.189
_cell_volume 7315.7(15)
_computing_cell_refinement 'SAINT V8.40B (?, 2016)'
_computing_data_collection 'Bruker BIS 8.5.1.2 Release/2023-09-07 and APEX5 2023.9-2'
_computing_data_reduction 'SAINT V8.40B (?, 2016)'
_computing_molecular_graphics 'Olex2 1.5 (Dolomanov et al., 2009)'
_computing_publication_material 'Olex2 1.5 (Dolomanov et al., 2009)'
_computing_structure_refinement 'XL  (Sheldrick, 2008)'
_computing_structure_solution 'XT  (Sheldrick, 2015)'
_diffrn_ambient_environment N~2~
_diffrn_ambient_temperature 100.00
_diffrn_detector CPAD
_diffrn_detector_area_resol_mean 7.41
_diffrn_detector_type 'Bruker PHOTON III'
_diffrn_measured_fraction_theta_full 1.000
_diffrn_measured_fraction_theta_max 0.999
_diffrn_measurement_device 'four-circle diffractometer'
_diffrn_measurement_device_type 'Bruker D8 VENTURE dual wavelength Mo/Ag'
_diffrn_measurement_method '\w and \f scans'
_diffrn_measurement_specimen_support 'MiTeGen micromount'
_diffrn_radiation_monochromator 'mirror optics'
_diffrn_radiation_probe x-ray
_diffrn_radiation_type MoK\a
_diffrn_radiation_wavelength 0.71073
_diffrn_reflns_av_R_equivalents 0.0706
_diffrn_reflns_av_unetI/netI 0.0270
_diffrn_reflns_Laue_measured_fraction_full 1.000
_diffrn_reflns_Laue_measured_fraction_max 0.999
_diffrn_reflns_limit_h_max 18
_diffrn_reflns_limit_h_min -18
_diffrn_reflns_limit_k_max 29
_diffrn_reflns_limit_k_min -29
_diffrn_reflns_limit_l_max 33
_diffrn_reflns_limit_l_min -33
_diffrn_reflns_number 366677
_diffrn_reflns_point_group_measured_fraction_full 1.000
_diffrn_reflns_point_group_measured_fraction_max 0.999
_diffrn_reflns_theta_full 25.242
_diffrn_reflns_theta_max 28.300
_diffrn_reflns_theta_min 1.864
_diffrn_source 'microfocus sealed X-ray tube'
_diffrn_source_current 1.4
_diffrn_source_power 0.07
_diffrn_source_type 'Incoatec I\ms'
_diffrn_source_voltage 50.0
_diffrn_standards_number 0
_exptl_absorpt_coefficient_mu 0.679
_exptl_absorpt_correction_T_max 0.9949
_exptl_absorpt_correction_T_min 0.8528
_exptl_absorpt_correction_type numerical
_exptl_absorpt_process_details
;
SADABS-2016/2 (Bruker,2016/2) was used for absorption correction.
wR2(int) was 0.1543 before and 0.0508 after correction.
The Ratio of minimum to maximum transmission is 0.8572.
The \l/2 correction factor is Not present.
;
_exptl_crystal_colour colourless
_exptl_crystal_colour_primary colourless
_exptl_crystal_density_diffrn 1.539
_exptl_crystal_description needle
_exptl_crystal_F_000 3456
_exptl_crystal_size_max 0.509
_exptl_crystal_size_mid 0.047
_exptl_crystal_size_min 0.03
_refine_diff_density_max 0.884
_refine_diff_density_min -0.568
_refine_diff_density_rms 0.072
_refine_ls_extinction_method none
_refine_ls_goodness_of_fit_ref 1.049
_refine_ls_hydrogen_treatment constr
_refine_ls_matrix_type full
_refine_ls_number_parameters 1060
_refine_ls_number_reflns 18179
_refine_ls_number_restraints 136
_refine_ls_restrained_S_all 1.057
_refine_ls_R_factor_all 0.0604
_refine_ls_R_factor_gt 0.0438
_refine_ls_shift/su_max 0.001
_refine_ls_shift/su_mean 0.000
_refine_ls_structure_factor_coef Fsqd
_refine_ls_weighting_details 'w=1/[\s^2^(Fo^2^)+(0.0383P)^2^+9.8087P] where P=(Fo^2^+2Fc^2^)/3'
_refine_ls_weighting_scheme calc
_refine_ls_wR_factor_gt 0.0973
_refine_ls_wR_factor_ref 0.1063
_reflns_Friedel_coverage 0.000
_reflns_number_gt 14389
_reflns_number_total 18179
_reflns_threshold_expression 'I > 2\s(I)'
_cod_data_source_file d5sc06132f2.cif
_cod_data_source_block mo_2205_cg_0m
_cod_depositor_comments 'Adding full bibliography for 1575851--1575858.cif.'
_cod_original_cell_volume 7315.8(16)
_cod_database_code 1575858
_olex2_refinement_description
;
1. Fixed Uiso
 At 1.2 times of:
  All C(H) groups
 At 1.5 times of:
  All C(H,H,H) groups
2. Restrained distances
 Cl4A-C2A \\sim Cl4B-C2B
 with sigma of 0.02
 Cl1A-C1A \\sim Cl1B-C1B
 with sigma of 0.02
 Cl5A-C2A \\sim Cl5B-C2B
 with sigma of 0.02
 Cl2A-C1A \\sim Cl2B-C1B
 with sigma of 0.02
 Cl6A-C2A \\sim Cl6B-C2B
 with sigma of 0.02
 Cl3A-C1A \\sim Cl3B-C1B
 with sigma of 0.02
 Cl4A-Cl5A \\sim Cl4B-Cl5B
 with sigma of 0.04
 C1A-H1A \\sim C1B-H1A
 with sigma of 0.02
 Cl1A-Cl2A \\sim Cl1B-Cl2B
 with sigma of 0.04
 Cl4A-Cl6A \\sim Cl4B-Cl6B
 with sigma of 0.04
 Cl5A-Cl6A \\sim Cl5B-Cl6B
 with sigma of 0.04
 Cl1A-Cl3A \\sim Cl1B-Cl3B
 with sigma of 0.04
 Cl1A-H1A \\sim Cl1B-H1A
 with sigma of 0.04
 Cl2A-Cl3A \\sim Cl2B-Cl3B
 with sigma of 0.04
 Cl2A-H1A \\sim Cl2B-H1A
 with sigma of 0.04
 Cl10-C4A \\sim Cl-C4B
 with sigma of 0.02
 Cl3A-H1A \\sim Cl3B-H1A
 with sigma of 0.04
 Cl11-C4A \\sim Cl2-C4B
 with sigma of 0.02
 Cl12-C4A \\sim Cl1-C4B
 with sigma of 0.02
 Cl10-Cl11 \\sim Cl-Cl2
 with sigma of 0.04
 Cl3B-C1B \\sim Cl3C-C1C
 with sigma of 0.02
 Cl1B-C1B \\sim Cl1C-C1C
 with sigma of 0.02
 Cl10-Cl12 \\sim Cl-Cl1
 with sigma of 0.04
 Cl11-Cl12 \\sim Cl2-Cl1
 with sigma of 0.04
 Cl2B-C1B \\sim Cl2C-C1C
 with sigma of 0.02
 C1B-H1B \\sim C1C-H1B
 with sigma of 0.02
 Cl3B-Cl1B \\sim Cl3C-Cl1C
 with sigma of 0.04
 Cl3B-Cl2B \\sim Cl3C-Cl2C
 with sigma of 0.04
 Cl3B-H1B \\sim Cl3C-H1B
 with sigma of 0.04
 Cl1B-Cl2B \\sim Cl1C-Cl2C
 with sigma of 0.04
 Cl1B-H1B \\sim Cl1C-H1B
 with sigma of 0.04
 Cl2B-H1B \\sim Cl2C-H1B
 with sigma of 0.04
3. Uiso/Uaniso restraints and constraints
Uanis(C2A) = Uanis(C2B)
Uanis(C1A) = Uanis(C1B)
4. Rigid body (RIGU) restrains
 Cl4A, C2A, Cl6A, Cl5A
 with sigma for 1-2 distances of 0.001 and sigma for 1-3 distances of 0.002
 Cl4B, C2B, Cl6B, Cl5B
 with sigma for 1-2 distances of 0.001 and sigma for 1-3 distances of 0.002
 Cl2A, Cl1A, C1A, Cl3A
 with sigma for 1-2 distances of 0.001 and sigma for 1-3 distances of 0.002
 Cl3B, C1B, Cl1B, Cl2B
 with sigma for 1-2 distances of 0.001 and sigma for 1-3 distances of 0.002
 Cl12, C4A, Cl11, Cl10
 with sigma for 1-2 distances of 0.001 and sigma for 1-3 distances of 0.002
 Cl1, C4B, Cl2, Cl
 with sigma for 1-2 distances of 0.001 and sigma for 1-3 distances of 0.002
 Cl1C, C1C, Cl2C, Cl3C
 with sigma for 1-2 distances of 0.001 and sigma for 1-3 distances of 0.002
5. Others
 1*[Sof(Cl1A)+Sof(Cl2A)+Sof(Cl3A)+Sof(C1A)+Sof(H1A)]+1*[Sof(Cl3B)+Sof(Cl1B)+
 Sof(Cl2B)+Sof(C1B)+Sof(H1B)]+1*[Sof(Cl2C)+Sof(C1C)+Sof(H1C)+Sof(Cl1C)+
 Sof(Cl3C)]=1 with esd of 0.00001
 Sof(Cl4B)=Sof(C2B)=Sof(H2B)=Sof(Cl6B)=Sof(Cl5B)=1-FVAR(1)
 Sof(Cl4A)=Sof(Cl5A)=Sof(Cl6A)=Sof(C2A)=Sof(H2A)=FVAR(1)
 Sof(Cl)=Sof(C4B)=Sof(H4B)=Sof(Cl1)=Sof(Cl2)=1-FVAR(2)
 Sof(Cl10)=Sof(Cl11)=Sof(Cl12)=Sof(C4A)=Sof(H4A)=FVAR(2)
 Sof(Cl1A)=Sof(Cl2A)=Sof(Cl3A)=Sof(C1A)=Sof(H1A)=FVAR(3)
 Sof(Cl3B)=Sof(Cl1B)=Sof(Cl2B)=Sof(C1B)=Sof(H1B)=FVAR(4)
 Sof(Cl2C)=Sof(C1C)=Sof(H1C)=Sof(Cl1C)=Sof(Cl3C)=FVAR(5)
6.a Ternary CH refined with riding coordinates:
 C1A(H1A), C2A(H2A), C3A(H3A), C4A(H4A), C2B(H2B), C4B(H4B), C1B(H1B), C1C(H1C)
6.b Aromatic/amide H refined with riding coordinates:
 C3(H3), C6(H6), C7(H7), C9(H9), C10(H10), C13(H13), C14(H14), C15(H15),
 C16(H16), C24(H24), C25(H25), C27(H27), C28(H28), C29(H29), C31(H31), C32(H32),
  C33(H33), C34(H34), C3'(H3'), C6'(H6'), C7'(H7'), C9'(H9'), C10'(H10'),
 C13'(H13'), C14'(H14'), C15'(H15'), C16'(H16'), C24'(H24'), C25'(H25'),
 C27'(H27'), C28'(H28'), C29'(H29'), C31'(H31'), C32'(H32'), C33'(H33'),
 C34'(H34')
6.c Idealised Me refined as rotating group:
 C37(H37A,H37B,H37C), C38(H38A,H38B,H38C), C37'(H37D,H37E,H37F), C38'(H38D,
 H38E,H38F)
;
_olex2_submission_special_instructions 'No special instructions were received'
_shelx_shelxl_version_number 2018/3
_shelx_space_group_comment
;
The symmetry employed for this shelxl refinement is uniquely defined
by the following loop, which should always be used as a source of
symmetry information in preference to the above space-group names.
They are only intended as comments.
;
_shelx_estimated_absorpt_t_min 0.724
_shelx_estimated_absorpt_t_max 0.980
_diffrn_measurement_ambient_temperature_device_make 'Oxford Cryostream 800'

loop_
_space_group_symop_operation_xyz
'x, y, z'
'-x+1/2, y+1/2, -z+1/2'
'-x, -y, -z'
'x-1/2, -y-1/2, z-1/2'

loop_
_atom_site_label
_atom_site_type_symbol
_atom_site_fract_x
_atom_site_fract_y
_atom_site_fract_z
_atom_site_U_iso_or_equiv
_atom_site_adp_type
_atom_site_occupancy
_atom_site_site_symmetry_order
_atom_site_calc_flag
_atom_site_refinement_flags_posn
_atom_site_refinement_flags_adp
_atom_site_refinement_flags_occupancy
_atom_site_disorder_assembly
_atom_site_disorder_group
Cl1A Cl 0.6815(6) 0.4914(4) 0.5140(3) 0.0466(17) Uani 0.482(3) 1 d D . P A 1
Cl2A Cl 0.88322(16) 0.50602(12) 0.50967(9) 0.0488(5) Uani 0.482(3) 1 d D . P A 1
Cl3A Cl 0.7295(3) 0.5575(2) 0.42212(17) 0.0213(5) Uani 0.482(3) 1 d D . P A 1
C1A C 0.7629(6) 0.5419(4) 0.4910(4) 0.0252(15) Uani 0.482(3) 1 d D . P A 1
H1A H 0.765706 0.581245 0.511944 0.030 Uiso 0.482(3) 1 calc R U P A 1
Cl4A Cl 1.0436(3) 0.4108(2) 0.7334(2) 0.0460(7) Uani 0.629(18) 1 d D . P B 1
Cl5A Cl 1.1659(2) 0.35353(10) 0.66855(19) 0.0417(8) Uani 0.629(18) 1 d D . P B 1
Cl6A Cl 1.0217(3) 0.44798(14) 0.62203(12) 0.0448(9) Uani 0.629(18) 1 d D . P B 1
C2A C 1.1055(9) 0.4206(5) 0.6800(3) 0.0316(6) Uani 0.629(18) 1 d D . P B 1
H2A H 1.157288 0.452832 0.692148 0.038 Uiso 0.629(18) 1 calc R U P B 1
Cl7A Cl 0.64561(5) 0.18787(3) 0.36325(3) 0.03668(14) Uani 1 1 d . . . C 1
Cl8A Cl 0.71257(5) 0.30146(4) 0.41916(3) 0.04767(18) Uani 1 1 d . . . C 1
Cl9A Cl 0.51176(4) 0.29088(3) 0.35322(2) 0.03046(12) Uani 1 1 d . . . C 1
C3A C 0.61106(16) 0.25240(11) 0.39726(10) 0.0256(5) Uani 1 1 d . . . C 1
H3A H 0.588808 0.238032 0.430605 0.031 Uiso 1 1 calc R U . C 1
Cl10 Cl 0.54503(17) 0.15569(9) 1.00047(7) 0.0662(7) Uani 0.651(5) 1 d D . P D 1
Cl11 Cl 0.4730(2) 0.27462(9) 0.96177(10) 0.0835(9) Uani 0.651(5) 1 d D . P D 1
Cl12 Cl 0.4328(2) 0.22643(14) 1.06109(12) 0.0696(7) Uani 0.651(5) 1 d D . P D 1
C4A C 0.5165(3) 0.2281(3) 1.0192(2) 0.0344(13) Uani 0.651(5) 1 d D . P D 1
H4A H 0.579273 0.246831 1.041252 0.041 Uiso 0.651(5) 1 calc R U P D 1
S1 S 0.62541(3) 0.39346(2) 0.91526(2) 0.01606(10) Uani 1 1 d . . . . .
S2 S 0.40345(4) 0.41581(3) 0.91290(2) 0.01945(11) Uani 1 1 d . . . . .
S3 S 0.22642(4) 0.49109(3) 0.84775(2) 0.02099(11) Uani 1 1 d . . . . .
O1 O 0.77816(12) 0.63954(8) 0.59863(7) 0.0293(4) Uani 1 1 d . . . . .
O2 O 0.61761(12) 0.42841(7) 0.60708(6) 0.0237(3) Uani 1 1 d . . . . .
C1 C 0.66830(14) 0.43075(8) 0.86337(8) 0.0140(4) Uani 1 1 d . . . . .
C2 C 0.59366(14) 0.46127(9) 0.82546(8) 0.0139(4) Uani 1 1 d . . . . .
C3 C 0.62263(14) 0.49778(9) 0.78486(8) 0.0147(4) Uani 1 1 d . . . . .
H3 H 0.573544 0.520819 0.759910 0.018 Uiso 1 1 calc R U . . .
C4 C 0.71922(14) 0.50096(9) 0.78041(8) 0.0142(4) Uani 1 1 d . . . . .
C5 C 0.74197(14) 0.53943(9) 0.73545(8) 0.0154(4) Uani 1 1 d . . . . .
C6 C 0.78382(15) 0.51431(10) 0.69431(8) 0.0184(4) Uani 1 1 d . . . . .
H6 H 0.804536 0.472752 0.697104 0.022 Uiso 1 1 calc R U . . .
C7 C 0.79549(15) 0.54885(10) 0.64978(9) 0.0221(4) Uani 1 1 d . . . . .
H7 H 0.823867 0.531046 0.622200 0.026 Uiso 1 1 calc R U . . .
C8 C 0.76566(15) 0.60975(10) 0.64534(9) 0.0217(4) Uani 1 1 d . . . . .
C9 C 0.72702(15) 0.63648(10) 0.68624(9) 0.0203(4) Uani 1 1 d . . . . .
H9 H 0.708794 0.678480 0.683945 0.024 Uiso 1 1 calc R U . . .
C10 C 0.71521(15) 0.60083(9) 0.73096(8) 0.0187(4) Uani 1 1 d . . . . .
H10 H 0.688242 0.618998 0.758929 0.022 Uiso 1 1 calc R U . . .
C11 C 0.79547(14) 0.46730(9) 0.81835(8) 0.0144(4) Uani 1 1 d . . . . .
C12 C 0.76948(14) 0.43165(8) 0.86074(8) 0.0138(4) Uani 1 1 d . . . . .
C13 C 0.84447(14) 0.39918(9) 0.89867(8) 0.0161(4) Uani 1 1 d . . . . .
H13 H 0.826904 0.374091 0.926100 0.019 Uiso 1 1 calc R U . . .
C14 C 0.94200(15) 0.40357(9) 0.89622(8) 0.0187(4) Uani 1 1 d . . . . .
H14 H 0.991678 0.382013 0.922143 0.022 Uiso 1 1 calc R U . . .
C15 C 0.96842(14) 0.44006(9) 0.85522(9) 0.0188(4) Uani 1 1 d . . . . .
H15 H 1.036182 0.443640 0.854049 0.023 Uiso 1 1 calc R U . . .
C16 C 0.89709(14) 0.47046(9) 0.81699(8) 0.0168(4) Uani 1 1 d . . . . .
H16 H 0.916060 0.494071 0.789064 0.020 Uiso 1 1 calc R U . . .
C17 C 0.49667(14) 0.45265(9) 0.83754(8) 0.0149(4) Uani 1 1 d . . . . .
C18 C 0.50707(14) 0.41876(9) 0.88564(8) 0.0156(4) Uani 1 1 d . . . . .
C19 C 0.39519(14) 0.47461(9) 0.81867(8) 0.0152(4) Uani 1 1 d . . . . .
C20 C 0.34273(15) 0.46028(10) 0.85803(8) 0.0188(4) Uani 1 1 d . . . . .
C21 C 0.33100(14) 0.50854(9) 0.77321(8) 0.0159(4) Uani 1 1 d . . . . .
C22 C 0.34108(14) 0.52457(9) 0.71860(8) 0.0168(4) Uani 1 1 d . . . . .
C23 C 0.41778(14) 0.49846(9) 0.69274(8) 0.0161(4) Uani 1 1 d . . . . .
C24 C 0.44218(15) 0.43652(9) 0.69762(8) 0.0173(4) Uani 1 1 d . . . . .
H24 H 0.412477 0.411081 0.720214 0.021 Uiso 1 1 calc R U . . .
C25 C 0.50917(15) 0.41115(9) 0.67008(8) 0.0187(4) Uani 1 1 d . . . . .
H25 H 0.525304 0.368882 0.673990 0.022 Uiso 1 1 calc R U . . .
C26 C 0.55226(15) 0.44834(9) 0.63677(8) 0.0185(4) Uani 1 1 d . . . . .
C27 C 0.52836(15) 0.51028(9) 0.63128(8) 0.0193(4) Uani 1 1 d . . . . .
H27 H 0.557821 0.535624 0.608494 0.023 Uiso 1 1 calc R U . . .
C28 C 0.46210(15) 0.53484(9) 0.65882(8) 0.0176(4) Uani 1 1 d . . . . .
H28 H 0.446172 0.577132 0.654756 0.021 Uiso 1 1 calc R U . . .
C29 C 0.26928(15) 0.56082(9) 0.68608(9) 0.0197(4) Uani 1 1 d . . . . .
H29 H 0.278217 0.573203 0.650918 0.024 Uiso 1 1 calc R U . . .
C30 C 0.18262(15) 0.58076(9) 0.70204(9) 0.0213(4) Uani 1 1 d . . . . .
C31 C 0.10887(16) 0.61694(10) 0.66693(10) 0.0264(5) Uani 1 1 d . . . . .
H31 H 0.119625 0.631613 0.632820 0.032 Uiso 1 1 calc R U . . .
C32 C 0.02211(16) 0.63095(10) 0.68175(11) 0.0286(5) Uani 1 1 d . . . . .
H32 H -0.026976 0.654860 0.657671 0.034 Uiso 1 1 calc R U . . .
C33 C 0.00547(15) 0.61017(10) 0.73227(10) 0.0252(5) Uani 1 1 d . . . . .
H33 H -0.055005 0.619846 0.742047 0.030 Uiso 1 1 calc R U . . .
C34 C 0.07586(15) 0.57605(10) 0.76752(10) 0.0230(4) Uani 1 1 d . . . . .
H34 H 0.064509 0.562782 0.801926 0.028 Uiso 1 1 calc R U . . .
C35 C 0.16581(14) 0.56040(9) 0.75287(9) 0.0189(4) Uani 1 1 d . . . . .
C36 C 0.24089(14) 0.52373(9) 0.78640(8) 0.0177(4) Uani 1 1 d . . . . .
C37 C 0.75591(19) 0.70343(12) 0.59444(10) 0.0340(6) Uani 1 1 d . . . . .
H37A H 0.767468 0.719321 0.559606 0.051 Uiso 1 1 calc R U . . .
H37B H 0.798745 0.725052 0.625646 0.051 Uiso 1 1 calc R U . . .
H37C H 0.686265 0.709757 0.595198 0.051 Uiso 1 1 calc R U . . .
C38 C 0.66285(18) 0.36998(10) 0.62098(10) 0.0265(5) Uani 1 1 d . . . . .
H38A H 0.711897 0.362693 0.599006 0.040 Uiso 1 1 calc R U . . .
H38B H 0.611880 0.338025 0.613005 0.040 Uiso 1 1 calc R U . . .
H38C H 0.695794 0.369147 0.660460 0.040 Uiso 1 1 calc R U . . .
S1' S 0.55804(4) 0.30637(2) 0.79468(2) 0.01787(10) Uani 1 1 d . . . . .
S2' S 0.34116(4) 0.28335(2) 0.80198(2) 0.01923(10) Uani 1 1 d . . . . .
S3' S 0.15648(4) 0.20946(2) 0.74051(2) 0.01781(10) Uani 1 1 d . . . . .
O1' O 0.68937(11) 0.05361(6) 0.47553(6) 0.0206(3) Uani 1 1 d . . . . .
O2' O 0.50620(11) 0.30023(7) 0.48787(6) 0.0226(3) Uani 1 1 d . . . . .
C1' C 0.59238(14) 0.27097(9) 0.73928(8) 0.0154(4) Uani 1 1 d . . . . .
C2' C 0.51401(14) 0.24094(9) 0.70356(8) 0.0148(4) Uani 1 1 d . . . . .
C3' C 0.53712(14) 0.20533(8) 0.66036(8) 0.0141(4) Uani 1 1 d . . . . .
H3' H 0.486235 0.181665 0.637338 0.017 Uiso 1 1 calc R U . . .
C4' C 0.63113(14) 0.20414(8) 0.65087(8) 0.0143(4) Uani 1 1 d . . . . .
C5' C 0.64795(13) 0.16507(9) 0.60503(8) 0.0140(4) Uani 1 1 d . . . . .
C6' C 0.62086(14) 0.10383(9) 0.60314(8) 0.0159(4) Uani 1 1 d . . . . .
H6' H 0.593353 0.087842 0.631812 0.019 Uiso 1 1 calc R U . . .
C7' C 0.63255(14) 0.06506(9) 0.56077(8) 0.0165(4) Uani 1 1 d . . . . .
H7' H 0.613125 0.023350 0.560514 0.020 Uiso 1 1 calc R U . . .
C8' C 0.67303(14) 0.08811(9) 0.51881(8) 0.0160(4) Uani 1 1 d . . . . .
C9' C 0.70036(14) 0.14946(9) 0.51946(8) 0.0171(4) Uani 1 1 d . . . . .
H9' H 0.727773 0.165357 0.490715 0.021 Uiso 1 1 calc R U . . .
C10' C 0.68767(14) 0.18732(9) 0.56190(8) 0.0158(4) Uani 1 1 d . . . . .
H10' H 0.706217 0.229169 0.561813 0.019 Uiso 1 1 calc R U . . .
C11' C 0.70998(14) 0.23843(9) 0.68570(8) 0.0154(4) Uani 1 1 d . . . . .
C12' C 0.69045(14) 0.27203(9) 0.73118(8) 0.0160(4) Uani 1 1 d . . . . .
C13' C 0.76768(15) 0.30543(9) 0.76624(9) 0.0200(4) Uani 1 1 d . . . . .
H13' H 0.754508 0.327597 0.796621 0.024 Uiso 1 1 calc R U . . .
C14' C 0.86144(16) 0.30625(10) 0.75697(10) 0.0239(4) Uani 1 1 d . . . . .
H14' H 0.912456 0.329420 0.780425 0.029 Uiso 1 1 calc R U . . .
C15' C 0.88171(15) 0.27265(10) 0.71259(9) 0.0230(4) Uani 1 1 d . . . . .
H15' H 0.946681 0.273129 0.706279 0.028 Uiso 1 1 calc R U . . .
C16' C 0.80840(15) 0.23916(9) 0.67829(9) 0.0191(4) Uani 1 1 d . . . . .
H16' H 0.823889 0.216046 0.649041 0.023 Uiso 1 1 calc R U . . .
C17' C 0.42156(14) 0.24871(9) 0.72060(8) 0.0145(4) Uani 1 1 d . . . . .
C18' C 0.43843(15) 0.28102(9) 0.76966(8) 0.0172(4) Uani 1 1 d . . . . .
C19' C 0.31937(14) 0.22727(9) 0.70560(8) 0.0143(4) Uani 1 1 d . . . . .
C20' C 0.27312(14) 0.23998(9) 0.74814(8) 0.0170(4) Uani 1 1 d . . . . .
C21' C 0.25112(14) 0.19529(9) 0.66103(8) 0.0141(4) Uani 1 1 d . . . . .
C22' C 0.25694(14) 0.18115(9) 0.60533(8) 0.0146(4) Uani 1 1 d . . . . .
C23' C 0.32638(14) 0.21277(9) 0.57723(8) 0.0149(4) Uani 1 1 d . . . . .
C24' C 0.34174(14) 0.27566(9) 0.58301(8) 0.0169(4) Uani 1 1 d . . . . .
H24' H 0.311387 0.297855 0.607489 0.020 Uiso 1 1 calc R U . . .
C25' C 0.40073(15) 0.30669(9) 0.55362(8) 0.0182(4) Uani 1 1 d . . . . .
H25' H 0.409537 0.349691 0.557689 0.022 Uiso 1 1 calc R U . . .
C26' C 0.44648(14) 0.27455(9) 0.51844(8) 0.0173(4) Uani 1 1 d . . . . .
C27' C 0.43259(14) 0.21145(9) 0.51248(8) 0.0158(4) Uani 1 1 d . . . . .
H27' H 0.464581 0.189170 0.488800 0.019 Uiso 1 1 calc R U . . .
C28' C 0.37239(14) 0.18134(9) 0.54095(8) 0.0157(4) Uani 1 1 d . . . . .
H28' H 0.362008 0.138555 0.535827 0.019 Uiso 1 1 calc R U . . .
C29' C 0.18626(14) 0.14323(9) 0.57421(8) 0.0164(4) Uani 1 1 d . . . . .
H29' H 0.194050 0.130415 0.538935 0.020 Uiso 1 1 calc R U . . .
C30' C 0.10217(14) 0.12228(9) 0.59225(8) 0.0165(4) Uani 1 1 d . . . . .
C31' C 0.02846(15) 0.08536(9) 0.55809(9) 0.0189(4) Uani 1 1 d . . . . .
H31' H 0.040099 0.068529 0.524925 0.023 Uiso 1 1 calc R U . . .
C32' C -0.05947(15) 0.07364(10) 0.57234(9) 0.0208(4) Uani 1 1 d . . . . .
H32' H -0.108983 0.049726 0.548566 0.025 Uiso 1 1 calc R U . . .
C33' C -0.07656(15) 0.09693(9) 0.62206(9) 0.0195(4) Uani 1 1 d . . . . .
H33' H -0.138298 0.089524 0.631243 0.023 Uiso 1 1 calc R U . . .
C34' C -0.00465(14) 0.13028(9) 0.65741(9) 0.0182(4) Uani 1 1 d . . . . .
H34' H -0.015923 0.144378 0.691582 0.022 Uiso 1 1 calc R U . . .
C35' C 0.08612(14) 0.14379(9) 0.64330(8) 0.0157(4) Uani 1 1 d . . . . .
C36' C 0.16341(14) 0.17957(9) 0.67668(8) 0.0153(4) Uani 1 1 d . . . . .
C37' C 0.66622(19) -0.00984(10) 0.47671(9) 0.0263(5) Uani 1 1 d . . . . .
H37D H 0.683870 -0.030545 0.445367 0.039 Uiso 1 1 calc R U . . .
H37E H 0.595019 -0.014749 0.474130 0.039 Uiso 1 1 calc R U . . .
H37F H 0.703866 -0.027873 0.511442 0.039 Uiso 1 1 calc R U . . .
C38' C 0.50098(19) 0.36546(10) 0.48132(10) 0.0276(5) Uani 1 1 d . . . . .
H38D H 0.542338 0.378223 0.456308 0.041 Uiso 1 1 calc R U . . .
H38E H 0.524987 0.385065 0.517471 0.041 Uiso 1 1 calc R U . . .
H38F H 0.432043 0.377640 0.465715 0.041 Uiso 1 1 calc R U . . .
Cl4B Cl 1.0715(12) 0.3988(5) 0.7395(3) 0.064(2) Uani 0.371(18) 1 d D . P B 2
C2B C 1.1058(14) 0.4187(9) 0.6781(6) 0.0316(6) Uani 0.371(18) 1 d D . P B 2
H2B H 1.155892 0.452416 0.684978 0.038 Uiso 0.371(18) 1 calc R U P B 2
Cl6B Cl 1.0037(10) 0.4386(6) 0.6260(4) 0.108(3) Uani 0.371(18) 1 d D . P B 2
Cl5B Cl 1.1544(6) 0.3531(3) 0.6540(5) 0.095(3) Uani 0.371(18) 1 d D . P B 2
Cl Cl 0.4605(6) 0.14243(13) 0.99381(14) 0.108(3) Uani 0.349(5) 1 d D . P D 2
C4B C 0.5159(14) 0.2151(6) 1.0150(6) 0.098(7) Uani 0.349(5) 1 d D . P D 2
H4B H 0.582239 0.210781 1.041251 0.118 Uiso 0.349(5) 1 calc R U P D 2
Cl1 Cl 0.4286(3) 0.2533(3) 1.0460(2) 0.0648(13) Uani 0.349(5) 1 d D . P D 2
Cl2 Cl 0.5226(4) 0.2574(2) 0.95565(18) 0.0835(13) Uani 0.349(5) 1 d D . P D 2
Cl3B Cl 0.8661(3) 0.4743(3) 0.4946(2) 0.0832(16) Uani 0.315(3) 1 d D . P E 2
Cl1B Cl 0.6698(8) 0.4986(5) 0.5101(4) 0.0339(17) Uani 0.315(3) 1 d D . P E 2
Cl2B Cl 0.7453(7) 0.5589(5) 0.4265(4) 0.056(2) Uani 0.315(3) 1 d D . P E 2
C1B C 0.7767(10) 0.5294(7) 0.4952(7) 0.0252(15) Uani 0.315(3) 1 d D . P E 2
H1B H 0.804301 0.562561 0.522133 0.030 Uiso 0.315(3) 1 calc R U P E 2
Cl2C Cl 0.8099(8) 0.5750(4) 0.4821(6) 0.158(5) Uani 0.203(2) 1 d D . P F 3
C1C C 0.7533(11) 0.5014(7) 0.4607(9) 0.080(6) Uani 0.203(2) 1 d D . P F 3
H1C H 0.721172 0.504040 0.420321 0.095 Uiso 0.203(2) 1 calc R U P F 3
Cl1C Cl 0.6607(13) 0.4994(10) 0.4959(9) 0.190(9) Uani 0.203(2) 1 d D . P F 3
Cl3C Cl 0.8455(5) 0.4458(3) 0.4691(3) 0.0797(19) Uani 0.203(2) 1 d D . P F 3

loop_
_atom_site_aniso_label
_atom_site_aniso_U_11
_atom_site_aniso_U_22
_atom_site_aniso_U_33
_atom_site_aniso_U_23
_atom_site_aniso_U_13
_atom_site_aniso_U_12
Cl1A 0.0423(16) 0.062(3) 0.038(2) 0.0137(16) 0.0146(11) -0.0232(18)
Cl2A 0.0344(9) 0.0691(14) 0.0408(10) 0.0229(10) 0.0049(7) 0.0141(9)
Cl3A 0.0230(8) 0.0278(11) 0.0119(8) 0.0029(7) 0.0016(6) 0.0054(7)
C1A 0.026(2) 0.026(4) 0.022(2) 0.011(2) 0.0020(18) -0.001(2)
Cl4A 0.0573(14) 0.0501(14) 0.0423(13) -0.0152(9) 0.0353(11) -0.0224(10)
Cl5A 0.0502(11) 0.0342(10) 0.0496(14) 0.0246(6) 0.0297(9) 0.0200(8)
Cl6A 0.0414(10) 0.0471(12) 0.0454(12) 0.0133(7) 0.0094(7) 0.0207(7)
C2A 0.0348(13) 0.0355(14) 0.0285(13) -0.0025(11) 0.0152(11) -0.0047(11)
Cl7A 0.0416(3) 0.0305(3) 0.0470(4) 0.0023(3) 0.0288(3) 0.0043(3)
Cl8A 0.0277(3) 0.0496(4) 0.0612(5) -0.0032(3) 0.0012(3) -0.0111(3)
Cl9A 0.0273(3) 0.0362(3) 0.0265(3) 0.0007(2) 0.0036(2) 0.0037(2)
C3A 0.0228(10) 0.0282(11) 0.0278(11) 0.0038(9) 0.0099(9) 0.0000(9)
Cl10 0.0819(14) 0.0601(10) 0.0631(9) 0.0063(7) 0.0298(9) 0.0380(9)
Cl11 0.1024(18) 0.0501(10) 0.0794(13) 0.0335(9) -0.0163(12) -0.0220(10)
Cl12 0.0586(10) 0.0859(17) 0.0695(13) -0.0204(11) 0.0257(9) 0.0136(12)
C4A 0.0214(19) 0.040(3) 0.037(3) 0.005(2) -0.0024(17) 0.0055(16)
S1 0.0146(2) 0.0210(2) 0.0126(2) 0.00174(18) 0.00343(17) -0.00154(18)
S2 0.0143(2) 0.0307(3) 0.0142(2) 0.00153(19) 0.00512(17) -0.00361(19)
S3 0.0120(2) 0.0337(3) 0.0182(2) -0.0030(2) 0.00531(18) -0.0014(2)
O1 0.0276(8) 0.0392(9) 0.0214(8) 0.0144(7) 0.0065(6) -0.0029(7)
O2 0.0334(8) 0.0203(7) 0.0215(7) 0.0030(6) 0.0147(6) 0.0067(6)
C1 0.0174(9) 0.0139(8) 0.0113(8) -0.0023(7) 0.0047(7) -0.0010(7)
C2 0.0137(8) 0.0154(9) 0.0127(8) -0.0029(7) 0.0034(7) -0.0018(7)
C3 0.0162(9) 0.0153(9) 0.0125(8) -0.0019(7) 0.0033(7) -0.0006(7)
C4 0.0143(8) 0.0144(9) 0.0142(9) -0.0031(7) 0.0040(7) -0.0014(7)
C5 0.0123(8) 0.0182(9) 0.0154(9) 0.0006(7) 0.0030(7) -0.0025(7)
C6 0.0171(9) 0.0212(10) 0.0169(9) 0.0001(8) 0.0044(7) -0.0017(8)
C7 0.0183(10) 0.0321(11) 0.0164(10) -0.0007(8) 0.0052(8) -0.0030(9)
C8 0.0141(9) 0.0304(11) 0.0185(10) 0.0079(8) -0.0001(7) -0.0057(8)
C9 0.0168(9) 0.0206(10) 0.0218(10) 0.0051(8) 0.0010(8) -0.0009(8)
C10 0.0160(9) 0.0215(10) 0.0186(9) 0.0004(8) 0.0036(7) -0.0010(8)
C11 0.0153(9) 0.0135(9) 0.0143(9) -0.0032(7) 0.0031(7) -0.0010(7)
C12 0.0153(9) 0.0130(8) 0.0134(9) -0.0030(7) 0.0041(7) -0.0008(7)
C13 0.0169(9) 0.0178(9) 0.0135(9) -0.0005(7) 0.0034(7) 0.0000(7)
C14 0.0152(9) 0.0219(10) 0.0182(9) 0.0007(8) 0.0020(7) 0.0024(8)
C15 0.0126(9) 0.0230(10) 0.0217(10) -0.0026(8) 0.0058(7) -0.0008(8)
C16 0.0158(9) 0.0188(9) 0.0175(9) -0.0020(7) 0.0073(7) -0.0019(7)
C17 0.0148(9) 0.0159(9) 0.0141(9) -0.0025(7) 0.0039(7) -0.0018(7)
C18 0.0142(9) 0.0191(9) 0.0139(9) -0.0021(7) 0.0045(7) -0.0028(7)
C19 0.0140(9) 0.0171(9) 0.0143(9) -0.0026(7) 0.0031(7) -0.0026(7)
C20 0.0149(9) 0.0256(10) 0.0153(9) -0.0026(8) 0.0023(7) -0.0032(8)
C21 0.0130(9) 0.0151(9) 0.0193(9) -0.0031(7) 0.0034(7) -0.0033(7)
C22 0.0133(9) 0.0170(9) 0.0193(9) 0.0001(7) 0.0025(7) -0.0020(7)
C23 0.0142(9) 0.0189(9) 0.0134(9) -0.0002(7) -0.0002(7) -0.0005(7)
C24 0.0181(9) 0.0188(9) 0.0141(9) 0.0013(7) 0.0019(7) -0.0021(8)
C25 0.0236(10) 0.0159(9) 0.0165(9) -0.0005(7) 0.0044(8) 0.0003(8)
C26 0.0223(10) 0.0208(10) 0.0129(9) -0.0016(7) 0.0051(7) 0.0018(8)
C27 0.0217(10) 0.0210(10) 0.0154(9) 0.0031(8) 0.0047(8) 0.0002(8)
C28 0.0183(9) 0.0162(9) 0.0183(9) 0.0024(7) 0.0038(7) 0.0013(7)
C29 0.0165(9) 0.0190(10) 0.0235(10) 0.0045(8) 0.0046(8) -0.0013(8)
C30 0.0157(9) 0.0177(10) 0.0295(11) 0.0004(8) 0.0033(8) -0.0005(8)
C31 0.0194(10) 0.0216(10) 0.0367(13) 0.0060(9) 0.0035(9) 0.0010(8)
C32 0.0156(10) 0.0230(11) 0.0432(14) 0.0009(10) -0.0014(9) 0.0019(8)
C33 0.0133(9) 0.0220(10) 0.0387(13) -0.0102(9) 0.0026(9) 0.0001(8)
C34 0.0166(9) 0.0230(10) 0.0295(11) -0.0084(9) 0.0056(8) -0.0034(8)
C35 0.0131(9) 0.0163(9) 0.0261(10) -0.0052(8) 0.0023(8) -0.0025(7)
C36 0.0146(9) 0.0201(10) 0.0183(9) -0.0045(8) 0.0038(7) -0.0048(8)
C37 0.0291(12) 0.0384(14) 0.0300(12) 0.0175(11) -0.0020(10) -0.0076(10)
C38 0.0311(12) 0.0227(11) 0.0281(11) 0.0006(9) 0.0120(9) 0.0061(9)
S1' 0.0179(2) 0.0188(2) 0.0169(2) -0.00606(18) 0.00396(18) -0.00239(18)
S2' 0.0187(2) 0.0237(2) 0.0166(2) -0.00620(19) 0.00676(18) -0.00043(19)
S3' 0.0151(2) 0.0235(2) 0.0166(2) -0.00195(19) 0.00729(18) -0.00010(18)
O1' 0.0299(8) 0.0172(7) 0.0174(7) -0.0022(6) 0.0110(6) 0.0009(6)
O2' 0.0292(8) 0.0208(7) 0.0220(7) 0.0010(6) 0.0146(6) -0.0035(6)
C1' 0.0169(9) 0.0135(9) 0.0157(9) -0.0014(7) 0.0035(7) 0.0012(7)
C2' 0.0150(9) 0.0130(8) 0.0158(9) -0.0004(7) 0.0023(7) -0.0001(7)
C3' 0.0135(8) 0.0131(8) 0.0153(9) -0.0008(7) 0.0025(7) -0.0004(7)
C4' 0.0144(8) 0.0120(8) 0.0163(9) 0.0001(7) 0.0036(7) 0.0006(7)
C5' 0.0106(8) 0.0158(9) 0.0154(9) -0.0010(7) 0.0026(7) 0.0011(7)
C6' 0.0151(9) 0.0174(9) 0.0164(9) 0.0007(7) 0.0062(7) 0.0003(7)
C7' 0.0179(9) 0.0144(9) 0.0180(9) 0.0000(7) 0.0054(7) -0.0008(7)
C8' 0.0160(9) 0.0161(9) 0.0155(9) -0.0004(7) 0.0032(7) 0.0035(7)
C9' 0.0162(9) 0.0182(9) 0.0176(9) 0.0029(7) 0.0054(7) 0.0008(7)
C10' 0.0134(8) 0.0145(9) 0.0200(9) 0.0025(7) 0.0047(7) 0.0004(7)
C11' 0.0143(9) 0.0130(9) 0.0182(9) 0.0007(7) 0.0022(7) -0.0008(7)
C12' 0.0151(9) 0.0134(9) 0.0184(9) 0.0009(7) 0.0020(7) -0.0004(7)
C13' 0.0200(10) 0.0190(10) 0.0202(10) -0.0039(8) 0.0033(8) -0.0030(8)
C14' 0.0176(10) 0.0221(10) 0.0298(11) -0.0033(9) 0.0008(8) -0.0057(8)
C15' 0.0132(9) 0.0241(11) 0.0311(11) -0.0021(9) 0.0040(8) -0.0025(8)
C16' 0.0155(9) 0.0183(9) 0.0236(10) -0.0009(8) 0.0050(8) 0.0012(8)
C17' 0.0152(9) 0.0136(9) 0.0146(9) -0.0011(7) 0.0033(7) 0.0007(7)
C18' 0.0191(9) 0.0156(9) 0.0174(9) -0.0024(7) 0.0051(7) 0.0004(7)
C19' 0.0147(9) 0.0145(9) 0.0145(9) -0.0004(7) 0.0048(7) 0.0021(7)
C20' 0.0158(9) 0.0191(9) 0.0160(9) -0.0015(7) 0.0038(7) 0.0009(7)
C21' 0.0124(8) 0.0141(9) 0.0161(9) 0.0012(7) 0.0039(7) 0.0027(7)
C22' 0.0139(8) 0.0150(9) 0.0154(9) 0.0008(7) 0.0046(7) 0.0020(7)
C23' 0.0123(8) 0.0186(9) 0.0131(8) 0.0002(7) 0.0014(7) 0.0006(7)
C24' 0.0173(9) 0.0166(9) 0.0171(9) -0.0016(7) 0.0047(7) 0.0022(7)
C25' 0.0207(10) 0.0154(9) 0.0184(9) 0.0005(7) 0.0038(8) 0.0001(8)
C26' 0.0156(9) 0.0211(10) 0.0153(9) 0.0017(7) 0.0039(7) -0.0016(8)
C27' 0.0164(9) 0.0187(9) 0.0131(9) -0.0027(7) 0.0049(7) 0.0004(7)
C28' 0.0162(9) 0.0156(9) 0.0149(9) -0.0024(7) 0.0030(7) -0.0021(7)
C29' 0.0157(9) 0.0193(9) 0.0145(9) -0.0016(7) 0.0039(7) 0.0013(7)
C30' 0.0143(9) 0.0181(9) 0.0165(9) 0.0010(7) 0.0025(7) 0.0008(7)
C31' 0.0168(9) 0.0202(10) 0.0184(10) 0.0000(8) 0.0013(8) -0.0008(8)
C32' 0.0160(9) 0.0214(10) 0.0228(10) 0.0031(8) 0.0000(8) -0.0020(8)
C33' 0.0143(9) 0.0198(10) 0.0243(10) 0.0076(8) 0.0045(8) 0.0014(8)
C34' 0.0151(9) 0.0197(10) 0.0207(10) 0.0050(8) 0.0061(8) 0.0022(8)
C35' 0.0132(8) 0.0154(9) 0.0180(9) 0.0040(7) 0.0024(7) 0.0021(7)
C36' 0.0150(9) 0.0163(9) 0.0155(9) 0.0014(7) 0.0054(7) 0.0025(7)
C37' 0.0438(14) 0.0179(10) 0.0202(10) -0.0022(8) 0.0135(10) 0.0008(9)
C38' 0.0377(13) 0.0222(11) 0.0265(11) 0.0016(9) 0.0145(10) -0.0080(9)
Cl4B 0.110(6) 0.062(4) 0.0296(15) -0.0190(19) 0.034(3) -0.054(4)
C2B 0.0348(13) 0.0355(14) 0.0285(13) -0.0025(11) 0.0152(11) -0.0047(11)
Cl6B 0.084(4) 0.124(5) 0.111(4) 0.037(4) 0.012(3) 0.055(4)
Cl5B 0.125(5) 0.109(4) 0.061(4) 0.034(2) 0.041(3) 0.088(4)
Cl 0.211(7) 0.0362(14) 0.0598(18) 0.0040(12) -0.005(3) 0.004(2)
C4B 0.175(14) 0.064(10) 0.081(11) 0.016(7) 0.080(9) 0.019(8)
Cl1 0.0468(17) 0.089(3) 0.065(3) -0.044(2) 0.0260(17) -0.020(2)
Cl2 0.105(3) 0.082(2) 0.086(2) 0.0318(19) 0.067(2) 0.015(2)
Cl3B 0.060(2) 0.099(4) 0.077(3) 0.029(3) -0.013(2) 0.035(3)
Cl1B 0.051(3) 0.035(2) 0.024(3) -0.011(2) 0.025(3) -0.018(2)
Cl2B 0.068(5) 0.062(4) 0.048(4) 0.019(3) 0.036(3) 0.029(3)
C1B 0.026(2) 0.026(4) 0.022(2) 0.011(2) 0.0020(18) -0.001(2)
Cl2C 0.149(8) 0.090(5) 0.270(15) -0.013(7) 0.121(9) -0.042(5)
C1C 0.053(9) 0.098(13) 0.090(14) 0.000(10) 0.021(9) 0.008(9)
Cl1C 0.161(12) 0.128(12) 0.32(2) -0.087(14) 0.126(15) -0.073(9)
Cl3C 0.072(3) 0.102(4) 0.057(3) -0.028(3) -0.001(3) 0.011(3)

loop_
_atom_type_symbol
_atom_type_description
_atom_type_scat_dispersion_real
_atom_type_scat_dispersion_imag
_atom_type_scat_source
C C 0.0033 0.0016 'International Tables Vol C Tables 4.2.6.8 and 6.1.1.4'
H H 0.0000 0.0000 'International Tables Vol C Tables 4.2.6.8 and 6.1.1.4'
Cl Cl 0.1484 0.1585 'International Tables Vol C Tables 4.2.6.8 and 6.1.1.4'
O O 0.0106 0.0060 'International Tables Vol C Tables 4.2.6.8 and 6.1.1.4'
S S 0.1246 0.1234 'International Tables Vol C Tables 4.2.6.8 and 6.1.1.4'

loop_
_geom_angle_atom_site_label_1
_geom_angle_atom_site_label_2
_geom_angle_atom_site_label_3
_geom_angle
_geom_angle_site_symmetry_1
_geom_angle_site_symmetry_3
_geom_angle_publ_flag
Cl1A C1A Cl2A 105.5(5) . . ?
Cl1A C1A H1A 108.6 . . ?
Cl2A C1A H1A 108.6 . . ?
Cl3A C1A Cl1A 114.0(7) . . ?
Cl3A C1A Cl2A 111.2(5) . . ?
Cl3A C1A H1A 108.6 . . ?
Cl4A C2A H2A 107.6 . . ?
Cl5A C2A Cl4A 111.1(6) . . ?
Cl5A C2A H2A 107.6 . . ?
Cl6A C2A Cl4A 108.7(6) . . ?
Cl6A C2A Cl5A 114.1(6) . . ?
Cl6A C2A H2A 107.6 . . ?
Cl7A C3A H3A 108.5 . . ?
Cl8A C3A Cl7A 110.41(12) . . ?
Cl8A C3A Cl9A 110.79(13) . . ?
Cl8A C3A H3A 108.5 . . ?
Cl9A C3A Cl7A 110.16(13) . . ?
Cl9A C3A H3A 108.5 . . ?
Cl10 C4A Cl11 111.9(3) . . ?
Cl10 C4A Cl12 111.8(3) . . ?
Cl10 C4A H4A 107.4 . . ?
Cl11 C4A H4A 107.4 . . ?
Cl12 C4A Cl11 110.6(3) . . ?
Cl12 C4A H4A 107.4 . . ?
C18 S1 C1 89.44(9) . . ?
C20 S2 C18 88.02(10) . . ?
C20 S3 C36 89.62(10) . . ?
C8 O1 C37 117.12(19) . . ?
C26 O2 C38 117.60(16) . . ?
C2 C1 S1 113.27(14) . . ?
C2 C1 C12 123.13(17) . . ?
C12 C1 S1 123.57(15) . . ?
C1 C2 C3 117.45(17) . . ?
C1 C2 C17 111.91(17) . . ?
C3 C2 C17 130.49(18) . . ?
C2 C3 H3 118.9 . . ?
C4 C3 C2 122.13(18) . . ?
C4 C3 H3 118.9 . . ?
C3 C4 C5 118.17(17) . . ?
C3 C4 C11 120.08(18) . . ?
C11 C4 C5 121.75(17) . . ?
C6 C5 C4 121.54(18) . . ?
C10 C5 C4 120.37(18) . . ?
C10 C5 C6 117.93(18) . . ?
C5 C6 H6 119.4 . . ?
C7 C6 C5 121.2(2) . . ?
C7 C6 H6 119.4 . . ?
C6 C7 H7 120.0 . . ?
C6 C7 C8 119.9(2) . . ?
C8 C7 H7 120.0 . . ?
O1 C8 C7 115.2(2) . . ?
O1 C8 C9 124.5(2) . . ?
C9 C8 C7 120.33(19) . . ?
C8 C9 H9 120.5 . . ?
C8 C9 C10 119.1(2) . . ?
C10 C9 H9 120.5 . . ?
C5 C10 C9 121.54(19) . . ?
C5 C10 H10 119.2 . . ?
C9 C10 H10 119.2 . . ?
C12 C11 C4 119.28(17) . . ?
C16 C11 C4 122.62(18) . . ?
C16 C11 C12 118.03(17) . . ?
C1 C12 C11 117.82(17) . . ?
C13 C12 C1 122.70(17) . . ?
C13 C12 C11 119.48(17) . . ?
C12 C13 H13 119.6 . . ?
C14 C13 C12 120.80(18) . . ?
C14 C13 H13 119.6 . . ?
C13 C14 H14 120.0 . . ?
C13 C14 C15 119.91(18) . . ?
C15 C14 H14 120.0 . . ?
C14 C15 H15 119.7 . . ?
C16 C15 C14 120.51(18) . . ?
C16 C15 H15 119.7 . . ?
C11 C16 H16 119.4 . . ?
C15 C16 C11 121.22(19) . . ?
C15 C16 H16 119.4 . . ?
C18 C17 C2 109.46(17) . . ?
C18 C17 C19 110.54(17) . . ?
C19 C17 C2 139.45(18) . . ?
S1 C18 S2 128.05(12) . . ?
C17 C18 S1 115.83(15) . . ?
C17 C18 S2 115.53(15) . . ?
C17 C19 C21 141.37(18) . . ?
C20 C19 C17 109.06(17) . . ?
C20 C19 C21 109.52(17) . . ?
S3 C20 S2 127.44(12) . . ?
C19 C20 S2 116.48(15) . . ?
C19 C20 S3 116.04(15) . . ?
C22 C21 C19 132.38(18) . . ?
C36 C21 C19 110.64(17) . . ?
C36 C21 C22 116.83(18) . . ?
C21 C22 C23 123.65(17) . . ?
C29 C22 C21 118.46(18) . . ?
C29 C22 C23 117.48(18) . . ?
C24 C23 C22 121.42(18) . . ?
C24 C23 C28 118.14(19) . . ?
C28 C23 C22 120.25(18) . . ?
C23 C24 H24 119.3 . . ?
C25 C24 C23 121.37(19) . . ?
C25 C24 H24 119.3 . . ?
C24 C25 H25 120.3 . . ?
C26 C25 C24 119.30(19) . . ?
C26 C25 H25 120.3 . . ?
O2 C26 C25 124.52(19) . . ?
O2 C26 C27 115.42(18) . . ?
C25 C26 C27 120.04(19) . . ?
C26 C27 H27 120.0 . . ?
C28 C27 C26 120.09(19) . . ?
C28 C27 H27 120.0 . . ?
C23 C28 H28 119.5 . . ?
C27 C28 C23 121.06(19) . . ?
C27 C28 H28 119.5 . . ?
C22 C29 H29 118.1 . . ?
C22 C29 C30 123.8(2) . . ?
C30 C29 H29 118.1 . . ?
C31 C30 C29 122.3(2) . . ?
C35 C30 C29 118.86(19) . . ?
C35 C30 C31 118.7(2) . . ?
C30 C31 H31 119.7 . . ?
C32 C31 C30 120.7(2) . . ?
C32 C31 H31 119.7 . . ?
C31 C32 H32 119.8 . . ?
C31 C32 C33 120.4(2) . . ?
C33 C32 H32 119.8 . . ?
C32 C33 H33 119.8 . . ?
C34 C33 C32 120.4(2) . . ?
C34 C33 H33 119.8 . . ?
C33 C34 H34 119.9 . . ?
C33 C34 C35 120.3(2) . . ?
C35 C34 H34 119.9 . . ?
C30 C35 C34 119.59(19) . . ?
C30 C35 C36 116.85(18) . . ?
C36 C35 C34 123.6(2) . . ?
C21 C36 S3 113.61(15) . . ?
C21 C36 C35 124.54(19) . . ?
C35 C36 S3 121.82(16) . . ?
O1 C37 H37A 109.5 . . ?
O1 C37 H37B 109.5 . . ?
O1 C37 H37C 109.5 . . ?
H37A C37 H37B 109.5 . . ?
H37A C37 H37C 109.5 . . ?
H37B C37 H37C 109.5 . . ?
O2 C38 H38A 109.5 . . ?
O2 C38 H38B 109.5 . . ?
O2 C38 H38C 109.5 . . ?
H38A C38 H38B 109.5 . . ?
H38A C38 H38C 109.5 . . ?
H38B C38 H38C 109.5 . . ?
C18' S1' C1' 89.47(9) . . ?
C18' S2' C20' 88.15(10) . . ?
C20' S3' C36' 89.66(9) . . ?
C8' O1' C37' 115.99(16) . . ?
C26' O2' C38' 116.71(17) . . ?
C2' C1' S1' 113.29(15) . . ?
C2' C1' C12' 123.08(18) . . ?
C12' C1' S1' 123.63(15) . . ?
C1' C2' C3' 117.24(17) . . ?
C1' C2' C17' 111.63(17) . . ?
C3' C2' C17' 130.96(17) . . ?
C2' C3' H3' 119.0 . . ?
C4' C3' C2' 121.96(17) . . ?
C4' C3' H3' 119.0 . . ?
C3' C4' C5' 117.86(17) . . ?
C3' C4' C11' 120.26(18) . . ?
C11' C4' C5' 121.86(17) . . ?
C6' C5' C4' 119.36(17) . . ?
C6' C5' C10' 117.42(18) . . ?
C10' C5' C4' 123.19(17) . . ?
C5' C6' H6' 118.8 . . ?
C5' C6' C7' 122.31(18) . . ?
C7' C6' H6' 118.8 . . ?
C6' C7' H7' 120.4 . . ?
C8' C7' C6' 119.14(18) . . ?
C8' C7' H7' 120.4 . . ?
O1' C8' C7' 123.91(18) . . ?
O1' C8' C9' 116.28(17) . . ?
C7' C8' C9' 119.81(18) . . ?
C8' C9' H9' 119.9 . . ?
C10' C9' C8' 120.11(18) . . ?
C10' C9' H9' 119.9 . . ?
C5' C10' H10' 119.4 . . ?
C9' C10' C5' 121.21(18) . . ?
C9' C10' H10' 119.4 . . ?
C12' C11' C4' 119.13(17) . . ?
C16' C11' C4' 123.16(18) . . ?
C16' C11' C12' 117.68(17) . . ?
C1' C12' C11' 118.05(17) . . ?
C13' C12' C1' 122.18(18) . . ?
C13' C12' C11' 119.77(18) . . ?
C12' C13' H13' 119.6 . . ?
C14' C13' C12' 120.9(2) . . ?
C14' C13' H13' 119.6 . . ?
C13' C14' H14' 120.1 . . ?
C13' C14' C15' 119.75(19) . . ?
C15' C14' H14' 120.1 . . ?
C14' C15' H15' 119.7 . . ?
C16' C15' C14' 120.6(2) . . ?
C16' C15' H15' 119.7 . . ?
C11' C16' H16' 119.4 . . ?
C15' C16' C11' 121.27(19) . . ?
C15' C16' H16' 119.4 . . ?
C2' C17' C19' 139.56(17) . . ?
C18' C17' C2' 109.85(17) . . ?
C18' C17' C19' 110.10(17) . . ?
S1' C18' S2' 127.96(12) . . ?
C17' C18' S1' 115.65(15) . . ?
C17' C18' S2' 115.94(15) . . ?
C20' C19' C17' 109.69(17) . . ?
C20' C19' C21' 109.98(17) . . ?
C21' C19' C17' 140.30(17) . . ?
S3' C20' S2' 128.82(12) . . ?
C19' C20' S2' 115.71(15) . . ?
C19' C20' S3' 115.46(15) . . ?
C22' C21' C19' 131.43(17) . . ?
C36' C21' C19' 110.94(17) . . ?
C36' C21' C22' 117.52(17) . . ?
C21' C22' C23' 122.76(17) . . ?
C29' C22' C21' 118.49(18) . . ?
C29' C22' C23' 118.11(17) . . ?
C24' C23' C22' 120.71(17) . . ?
C24' C23' C28' 117.93(18) . . ?
C28' C23' C22' 121.18(17) . . ?
C23' C24' H24' 119.3 . . ?
C23' C24' C25' 121.35(18) . . ?
C25' C24' H24' 119.3 . . ?
C24' C25' H25' 120.1 . . ?
C26' C25' C24' 119.73(19) . . ?
C26' C25' H25' 120.1 . . ?
O2' C26' C25' 124.65(18) . . ?
O2' C26' C27' 115.65(18) . . ?
C25' C26' C27' 119.70(18) . . ?
C26' C27' H27' 120.0 . . ?
C28' C27' C26' 120.10(18) . . ?
C28' C27' H27' 120.0 . . ?
C23' C28' H28' 119.4 . . ?
C27' C28' C23' 121.17(18) . . ?
C27' C28' H28' 119.4 . . ?
C22' C29' H29' 118.4 . . ?
C22' C29' C30' 123.13(18) . . ?
C30' C29' H29' 118.4 . . ?
C31' C30' C29' 121.64(18) . . ?
C31' C30' C35' 118.79(18) . . ?
C35' C30' C29' 119.26(18) . . ?
C30' C31' H31' 119.6 . . ?
C32' C31' C30' 120.8(2) . . ?
C32' C31' H31' 119.6 . . ?
C31' C32' H32' 119.9 . . ?
C31' C32' C33' 120.19(19) . . ?
C33' C32' H32' 119.9 . . ?
C32' C33' H33' 119.8 . . ?
C34' C33' C32' 120.45(19) . . ?
C34' C33' H33' 119.8 . . ?
C33' C34' H34' 119.8 . . ?
C33' C34' C35' 120.46(19) . . ?
C35' C34' H34' 119.8 . . ?
C30' C35' C36' 116.60(17) . . ?
C34' C35' C30' 119.22(18) . . ?
C34' C35' C36' 124.16(19) . . ?
C21' C36' S3' 113.46(14) . . ?
C21' C36' C35' 123.71(18) . . ?
C35' C36' S3' 122.81(15) . . ?
O1' C37' H37D 109.5 . . ?
O1' C37' H37E 109.5 . . ?
O1' C37' H37F 109.5 . . ?
H37D C37' H37E 109.5 . . ?
H37D C37' H37F 109.5 . . ?
H37E C37' H37F 109.5 . . ?
O2' C38' H38D 109.5 . . ?
O2' C38' H38E 109.5 . . ?
O2' C38' H38F 109.5 . . ?
H38D C38' H38E 109.5 . . ?
H38D C38' H38F 109.5 . . ?
H38E C38' H38F 109.5 . . ?
Cl4B C2B H2B 110.7 . . ?
Cl6B C2B Cl4B 111.8(11) . . ?
Cl6B C2B H2B 110.7 . . ?
Cl6B C2B Cl5B 105.2(10) . . ?
Cl5B C2B Cl4B 107.5(9) . . ?
Cl5B C2B H2B 110.7 . . ?
Cl C4B H4B 112.0 . . ?
Cl1 C4B Cl 104.7(9) . . ?
Cl1 C4B H4B 112.0 . . ?
Cl2 C4B Cl 108.9(9) . . ?
Cl2 C4B H4B 112.0 . . ?
Cl2 C4B Cl1 106.9(9) . . ?
Cl3B C1B Cl1B 112.3(9) . . ?
Cl3B C1B Cl2B 105.0(8) . . ?
Cl3B C1B H1B 110.4 . . ?
Cl1B C1B Cl2B 108.3(10) . . ?
Cl1B C1B H1B 110.4 . . ?
Cl2B C1B H1B 110.4 . . ?
Cl2C C1C H1C 107.6 . . ?
Cl1C C1C Cl2C 101.4(10) . . ?
Cl1C C1C H1C 107.6 . . ?
Cl1C C1C Cl3C 122.5(14) . . ?
Cl3C C1C Cl2C 109.2(9) . . ?
Cl3C C1C H1C 107.6 . . ?

loop_
_geom_bond_atom_site_label_1
_geom_bond_atom_site_label_2
_geom_bond_distance
_geom_bond_site_symmetry_2
_geom_bond_publ_flag
Cl1A C1A 1.767(8) . ?
Cl2A C1A 1.803(8) . ?
Cl3A C1A 1.699(9) . ?
C1A H1A 1.0000 . ?
Cl4A C2A 1.755(8) . ?
Cl5A C2A 1.745(8) . ?
Cl6A C2A 1.731(8) . ?
C2A H2A 1.0000 . ?
Cl7A C3A 1.767(2) . ?
Cl8A C3A 1.751(2) . ?
Cl9A C3A 1.758(2) . ?
C3A H3A 1.0000 . ?
Cl10 C4A 1.721(7) . ?
Cl11 C4A 1.741(5) . ?
Cl12 C4A 1.732(6) . ?
C4A H4A 1.0000 . ?
S1 C1 1.744(2) . ?
S1 C18 1.724(2) . ?
S2 C18 1.727(2) . ?
S2 C20 1.724(2) . ?
S3 C20 1.710(2) . ?
S3 C36 1.737(2) . ?
O1 C8 1.377(2) . ?
O1 C37 1.428(3) . ?
O2 C26 1.367(2) . ?
O2 C38 1.429(3) . ?
C1 C2 1.394(3) . ?
C1 C12 1.420(3) . ?
C2 C3 1.416(3) . ?
C2 C17 1.457(3) . ?
C3 H3 0.9500 . ?
C3 C4 1.371(3) . ?
C4 C5 1.490(3) . ?
C4 C11 1.442(3) . ?
C5 C6 1.401(3) . ?
C5 C10 1.390(3) . ?
C6 H6 0.9500 . ?
C6 C7 1.380(3) . ?
C7 H7 0.9500 . ?
C7 C8 1.390(3) . ?
C8 C9 1.384(3) . ?
C9 H9 0.9500 . ?
C9 C10 1.398(3) . ?
C10 H10 0.9500 . ?
C11 C12 1.423(3) . ?
C11 C16 1.419(3) . ?
C12 C13 1.418(3) . ?
C13 H13 0.9500 . ?
C13 C14 1.371(3) . ?
C14 H14 0.9500 . ?
C14 C15 1.408(3) . ?
C15 H15 0.9500 . ?
C15 C16 1.371(3) . ?
C16 H16 0.9500 . ?
C17 C18 1.384(3) . ?
C17 C19 1.456(3) . ?
C19 C20 1.385(3) . ?
C19 C21 1.465(3) . ?
C21 C22 1.440(3) . ?
C21 C36 1.404(3) . ?
C22 C23 1.480(3) . ?
C22 C29 1.376(3) . ?
C23 C24 1.394(3) . ?
C23 C28 1.401(3) . ?
C24 H24 0.9500 . ?
C24 C25 1.392(3) . ?
C25 H25 0.9500 . ?
C25 C26 1.391(3) . ?
C26 C27 1.393(3) . ?
C27 H27 0.9500 . ?
C27 C28 1.377(3) . ?
C28 H28 0.9500 . ?
C29 H29 0.9500 . ?
C29 C30 1.419(3) . ?
C30 C31 1.418(3) . ?
C30 C35 1.409(3) . ?
C31 H31 0.9500 . ?
C31 C32 1.373(3) . ?
C32 H32 0.9500 . ?
C32 C33 1.404(4) . ?
C33 H33 0.9500 . ?
C33 C34 1.369(3) . ?
C34 H34 0.9500 . ?
C34 C35 1.421(3) . ?
C35 C36 1.418(3) . ?
C37 H37A 0.9800 . ?
C37 H37B 0.9800 . ?
C37 H37C 0.9800 . ?
C38 H38A 0.9800 . ?
C38 H38B 0.9800 . ?
C38 H38C 0.9800 . ?
S1' C1' 1.740(2) . ?
S1' C18' 1.720(2) . ?
S2' C18' 1.725(2) . ?
S2' C20' 1.727(2) . ?
S3' C20' 1.718(2) . ?
S3' C36' 1.738(2) . ?
O1' C8' 1.375(2) . ?
O1' C37' 1.425(3) . ?
O2' C26' 1.369(2) . ?
O2' C38' 1.434(3) . ?
C1' C2' 1.395(3) . ?
C1' C12' 1.421(3) . ?
C2' C3' 1.422(3) . ?
C2' C17' 1.451(3) . ?
C3' H3' 0.9500 . ?
C3' C4' 1.378(3) . ?
C4' C5' 1.485(3) . ?
C4' C11' 1.435(3) . ?
C5' C6' 1.388(3) . ?
C5' C10' 1.402(3) . ?
C6' H6' 0.9500 . ?
C6' C7' 1.390(3) . ?
C7' H7' 0.9500 . ?
C7' C8' 1.390(3) . ?
C8' C9' 1.392(3) . ?
C9' H9' 0.9500 . ?
C9' C10' 1.384(3) . ?
C10' H10' 0.9500 . ?
C11' C12' 1.426(3) . ?
C11' C16' 1.419(3) . ?
C12' C13' 1.414(3) . ?
C13' H13' 0.9500 . ?
C13' C14' 1.372(3) . ?
C14' H14' 0.9500 . ?
C14' C15' 1.407(3) . ?
C15' H15' 0.9500 . ?
C15' C16' 1.374(3) . ?
C16' H16' 0.9500 . ?
C17' C18' 1.380(3) . ?
C17' C19' 1.455(3) . ?
C19' C20' 1.387(3) . ?
C19' C21' 1.455(3) . ?
C21' C22' 1.439(3) . ?
C21' C36' 1.404(3) . ?
C22' C23' 1.486(3) . ?
C22' C29' 1.374(3) . ?
C23' C24' 1.393(3) . ?
C23' C28' 1.401(3) . ?
C24' H24' 0.9500 . ?
C24' C25' 1.394(3) . ?
C25' H25' 0.9500 . ?
C25' C26' 1.386(3) . ?
C26' C27' 1.395(3) . ?
C27' H27' 0.9500 . ?
C27' C28' 1.381(3) . ?
C28' H28' 0.9500 . ?
C29' H29' 0.9500 . ?
C29' C30' 1.420(3) . ?
C30' C31' 1.417(3) . ?
C30' C35' 1.418(3) . ?
C31' H31' 0.9500 . ?
C31' C32' 1.371(3) . ?
C32' H32' 0.9500 . ?
C32' C33' 1.407(3) . ?
C33' H33' 0.9500 . ?
C33' C34' 1.373(3) . ?
C34' H34' 0.9500 . ?
C34' C35' 1.415(3) . ?
C35' C36' 1.425(3) . ?
C37' H37D 0.9800 . ?
C37' H37E 0.9800 . ?
C37' H37F 0.9800 . ?
C38' H38D 0.9800 . ?
C38' H38E 0.9800 . ?
C38' H38F 0.9800 . ?
Cl4B C2B 1.755(13) . ?
C2B H2B 1.0000 . ?
C2B Cl6B 1.735(14) . ?
C2B Cl5B 1.748(13) . ?
Cl C4B 1.788(15) . ?
C4B H4B 1.0000 . ?
C4B Cl1 1.787(14) . ?
C4B Cl2 1.761(13) . ?
Cl3B C1B 1.729(13) . ?
Cl1B C1B 1.744(12) . ?
Cl2B C1B 1.780(14) . ?
C1B H1B 1.0000 . ?
Cl2C C1C 1.814(16) . ?
C1C H1C 1.0000 . ?
C1C Cl1C 1.715(15) . ?
C1C Cl3C 1.740(14) . ?

loop_
_geom_torsion_atom_site_label_1
_geom_torsion_atom_site_label_2
_geom_torsion_atom_site_label_3
_geom_torsion_atom_site_label_4
_geom_torsion
_geom_torsion_site_symmetry_1
_geom_torsion_site_symmetry_2
_geom_torsion_site_symmetry_3
_geom_torsion_site_symmetry_4
_geom_torsion_publ_flag
S1 C1 C2 C3 174.08(14) . . . . ?
S1 C1 C2 C17 -2.0(2) . . . . ?
S1 C1 C12 C11 -175.77(14) . . . . ?
S1 C1 C12 C13 3.6(3) . . . . ?
O1 C8 C9 C10 178.06(18) . . . . ?
O2 C26 C27 C28 179.08(18) . . . . ?
C1 S1 C18 S2 -169.03(15) . . . . ?
C1 S1 C18 C17 1.73(16) . . . . ?
C1 C2 C3 C4 3.5(3) . . . . ?
C1 C2 C17 C18 3.2(2) . . . . ?
C1 C2 C17 C19 173.3(2) . . . . ?
C1 C12 C13 C14 -176.95(18) . . . . ?
C2 C1 C12 C11 2.3(3) . . . . ?
C2 C1 C12 C13 -178.34(18) . . . . ?
C2 C3 C4 C5 178.49(17) . . . . ?
C2 C3 C4 C11 -1.1(3) . . . . ?
C2 C17 C18 S1 -3.1(2) . . . . ?
C2 C17 C18 S2 168.85(13) . . . . ?
C2 C17 C19 C20 -163.8(2) . . . . ?
C2 C17 C19 C21 13.2(4) . . . . ?
C3 C2 C17 C18 -172.26(19) . . . . ?
C3 C2 C17 C19 -2.1(4) . . . . ?
C3 C4 C5 C6 -119.7(2) . . . . ?
C3 C4 C5 C10 55.5(3) . . . . ?
C3 C4 C11 C12 -0.9(3) . . . . ?
C3 C4 C11 C16 -177.77(18) . . . . ?
C4 C5 C6 C7 173.43(18) . . . . ?
C4 C5 C10 C9 -173.80(18) . . . . ?
C4 C11 C12 C1 0.3(3) . . . . ?
C4 C11 C12 C13 -179.08(17) . . . . ?
C4 C11 C16 C15 177.02(18) . . . . ?
C5 C4 C11 C12 179.55(17) . . . . ?
C5 C4 C11 C16 2.7(3) . . . . ?
C5 C6 C7 C8 0.2(3) . . . . ?
C6 C5 C10 C9 1.6(3) . . . . ?
C6 C7 C8 O1 -178.33(18) . . . . ?
C6 C7 C8 C9 2.0(3) . . . . ?
C7 C8 C9 C10 -2.3(3) . . . . ?
C8 C9 C10 C5 0.5(3) . . . . ?
C10 C5 C6 C7 -1.9(3) . . . . ?
C11 C4 C5 C6 59.9(3) . . . . ?
C11 C4 C5 C10 -124.9(2) . . . . ?
C11 C12 C13 C14 2.4(3) . . . . ?
C12 C1 C2 C3 -4.1(3) . . . . ?
C12 C1 C2 C17 179.79(17) . . . . ?
C12 C11 C16 C15 0.1(3) . . . . ?
C12 C13 C14 C15 -0.8(3) . . . . ?
C13 C14 C15 C16 -1.2(3) . . . . ?
C14 C15 C16 C11 1.5(3) . . . . ?
C16 C11 C12 C1 177.36(17) . . . . ?
C16 C11 C12 C13 -2.1(3) . . . . ?
C17 C2 C3 C4 178.72(19) . . . . ?
C17 C19 C20 S2 -6.1(2) . . . . ?
C17 C19 C20 S3 171.71(14) . . . . ?
C17 C19 C21 C22 15.9(4) . . . . ?
C17 C19 C21 C36 -168.8(2) . . . . ?
C18 S1 C1 C2 0.23(15) . . . . ?
C18 S1 C1 C12 178.44(17) . . . . ?
C18 S2 C20 S3 -174.31(15) . . . . ?
C18 S2 C20 C19 3.20(17) . . . . ?
C18 C17 C19 C20 6.4(2) . . . . ?
C18 C17 C19 C21 -176.7(2) . . . . ?
C19 C17 C18 S1 -176.30(13) . . . . ?
C19 C17 C18 S2 -4.4(2) . . . . ?
C19 C21 C22 C23 11.6(3) . . . . ?
C19 C21 C22 C29 -175.9(2) . . . . ?
C19 C21 C36 S3 -6.9(2) . . . . ?
C19 C21 C36 C35 175.15(18) . . . . ?
C20 S2 C18 S1 171.64(15) . . . . ?
C20 S2 C18 C17 0.85(16) . . . . ?
C20 S3 C36 C21 2.91(16) . . . . ?
C20 S3 C36 C35 -179.05(18) . . . . ?
C20 C19 C21 C22 -167.1(2) . . . . ?
C20 C19 C21 C36 8.1(2) . . . . ?
C21 C19 C20 S2 175.92(14) . . . . ?
C21 C19 C20 S3 -6.3(2) . . . . ?
C21 C22 C23 C24 41.5(3) . . . . ?
C21 C22 C23 C28 -143.66(19) . . . . ?
C21 C22 C29 C30 -3.6(3) . . . . ?
C22 C21 C36 S3 169.22(14) . . . . ?
C22 C21 C36 C35 -8.8(3) . . . . ?
C22 C23 C24 C25 175.40(18) . . . . ?
C22 C23 C28 C27 -175.35(18) . . . . ?
C22 C29 C30 C31 -178.5(2) . . . . ?
C22 C29 C30 C35 -3.0(3) . . . . ?
C23 C22 C29 C30 169.40(19) . . . . ?
C23 C24 C25 C26 -0.3(3) . . . . ?
C24 C23 C28 C27 -0.4(3) . . . . ?
C24 C25 C26 O2 -178.88(19) . . . . ?
C24 C25 C26 C27 0.1(3) . . . . ?
C25 C26 C27 C28 0.0(3) . . . . ?
C26 C27 C28 C23 0.1(3) . . . . ?
C28 C23 C24 C25 0.5(3) . . . . ?
C29 C22 C23 C24 -131.0(2) . . . . ?
C29 C22 C23 C28 43.8(3) . . . . ?
C29 C30 C31 C32 174.3(2) . . . . ?
C29 C30 C35 C34 -175.17(19) . . . . ?
C29 C30 C35 C36 3.6(3) . . . . ?
C30 C31 C32 C33 0.7(3) . . . . ?
C30 C35 C36 S3 -175.46(15) . . . . ?
C30 C35 C36 C21 2.4(3) . . . . ?
C31 C30 C35 C34 0.4(3) . . . . ?
C31 C30 C35 C36 179.25(19) . . . . ?
C31 C32 C33 C34 0.5(3) . . . . ?
C32 C33 C34 C35 -1.1(3) . . . . ?
C33 C34 C35 C30 0.7(3) . . . . ?
C33 C34 C35 C36 -178.1(2) . . . . ?
C34 C35 C36 S3 3.3(3) . . . . ?
C34 C35 C36 C21 -178.88(19) . . . . ?
C35 C30 C31 C32 -1.1(3) . . . . ?
C36 S3 C20 S2 179.67(15) . . . . ?
C36 S3 C20 C19 2.15(17) . . . . ?
C36 C21 C22 C23 -163.45(18) . . . . ?
C36 C21 C22 C29 9.0(3) . . . . ?
C37 O1 C8 C7 -175.17(18) . . . . ?
C37 O1 C8 C9 4.5(3) . . . . ?
C38 O2 C26 C25 -15.7(3) . . . . ?
C38 O2 C26 C27 165.34(19) . . . . ?
S1' C1' C2' C3' -173.59(14) . . . . ?
S1' C1' C2' C17' 2.1(2) . . . . ?
S1' C1' C12' C11' 176.70(15) . . . . ?
S1' C1' C12' C13' -3.8(3) . . . . ?
O1' C8' C9' C10' -179.19(17) . . . . ?
O2' C26' C27' C28' -179.04(17) . . . . ?
C1' S1' C18' S2' 169.96(15) . . . . ?
C1' S1' C18' C17' -1.96(17) . . . . ?
C1' C2' C3' C4' -5.2(3) . . . . ?
C1' C2' C17' C18' -3.5(2) . . . . ?
C1' C2' C17' C19' -174.2(2) . . . . ?
C1' C12' C13' C14' -179.1(2) . . . . ?
C2' C1' C12' C11' -2.9(3) . . . . ?
C2' C1' C12' C13' 176.59(19) . . . . ?
C2' C3' C4' C5' 179.46(17) . . . . ?
C2' C3' C4' C11' 1.3(3) . . . . ?
C2' C17' C18' S1' 3.5(2) . . . . ?
C2' C17' C18' S2' -169.46(14) . . . . ?
C2' C17' C19' C20' 164.1(2) . . . . ?
C2' C17' C19' C21' -13.5(4) . . . . ?
C3' C2' C17' C18' 171.5(2) . . . . ?
C3' C2' C17' C19' 0.8(4) . . . . ?
C3' C4' C5' C6' -52.9(3) . . . . ?
C3' C4' C5' C10' 125.1(2) . . . . ?
C3' C4' C11' C12' 2.0(3) . . . . ?
C3' C4' C11' C16' 179.92(19) . . . . ?
C4' C5' C6' C7' 178.58(18) . . . . ?
C4' C5' C10' C9' -178.79(18) . . . . ?
C4' C11' C12' C1' -1.3(3) . . . . ?
C4' C11' C12' C13' 179.25(18) . . . . ?
C4' C11' C16' C15' 180.0(2) . . . . ?
C5' C4' C11' C12' -176.07(17) . . . . ?
C5' C4' C11' C16' 1.8(3) . . . . ?
C5' C6' C7' C8' 0.2(3) . . . . ?
C6' C5' C10' C9' -0.7(3) . . . . ?
C6' C7' C8' O1' 178.87(18) . . . . ?
C6' C7' C8' C9' -0.6(3) . . . . ?
C7' C8' C9' C10' 0.3(3) . . . . ?
C8' C9' C10' C5' 0.4(3) . . . . ?
C10' C5' C6' C7' 0.4(3) . . . . ?
C11' C4' C5' C6' 125.2(2) . . . . ?
C11' C4' C5' C10' -56.8(3) . . . . ?
C11' C12' C13' C14' 0.3(3) . . . . ?
C12' C1' C2' C3' 6.0(3) . . . . ?
C12' C1' C2' C17' -178.25(18) . . . . ?
C12' C11' C16' C15' -2.1(3) . . . . ?
C12' C13' C14' C15' -1.1(3) . . . . ?
C13' C14' C15' C16' 0.2(3) . . . . ?
C14' C15' C16' C11' 1.4(3) . . . . ?
C16' C11' C12' C1' -179.29(18) . . . . ?
C16' C11' C12' C13' 1.2(3) . . . . ?
C17' C2' C3' C4' -179.94(19) . . . . ?
C17' C19' C20' S2' 6.6(2) . . . . ?
C17' C19' C20' S3' -172.56(14) . . . . ?
C17' C19' C21' C22' -13.9(4) . . . . ?
C17' C19' C21' C36' 170.0(2) . . . . ?
C18' S1' C1' C2' -0.20(16) . . . . ?
C18' S1' C1' C12' -179.81(18) . . . . ?
C18' S2' C20' S3' 175.30(16) . . . . ?
C18' S2' C20' C19' -3.69(16) . . . . ?
C18' C17' C19' C20' -6.5(2) . . . . ?
C18' C17' C19' C21' 175.8(2) . . . . ?
C19' C17' C18' S1' 177.03(14) . . . . ?
C19' C17' C18' S2' 4.1(2) . . . . ?
C19' C21' C22' C23' -17.6(3) . . . . ?
C19' C21' C22' C29' 171.83(19) . . . . ?
C19' C21' C36' S3' 6.4(2) . . . . ?
C19' C21' C36' C35' -174.90(17) . . . . ?
C20' S2' C18' S1' -172.34(15) . . . . ?
C20' S2' C18' C17' -0.44(17) . . . . ?
C20' S3' C36' C21' -2.71(15) . . . . ?
C20' S3' C36' C35' 178.59(17) . . . . ?
C20' C19' C21' C22' 168.48(19) . . . . ?
C20' C19' C21' C36' -7.6(2) . . . . ?
C21' C19' C20' S2' -175.02(13) . . . . ?
C21' C19' C20' S3' 5.8(2) . . . . ?
C21' C22' C23' C24' -41.0(3) . . . . ?
C21' C22' C23' C28' 143.90(19) . . . . ?
C21' C22' C29' C30' 6.6(3) . . . . ?
C22' C21' C36' S3' -170.29(14) . . . . ?
C22' C21' C36' C35' 8.4(3) . . . . ?
C22' C23' C24' C25' -175.06(18) . . . . ?
C22' C23' C28' C27' 176.36(18) . . . . ?
C22' C29' C30' C31' 177.20(19) . . . . ?
C22' C29' C30' C35' 3.7(3) . . . . ?
C23' C22' C29' C30' -164.48(18) . . . . ?
C23' C24' C25' C26' -0.9(3) . . . . ?
C24' C23' C28' C27' 1.1(3) . . . . ?
C24' C25' C26' O2' -179.67(18) . . . . ?
C24' C25' C26' C27' 0.4(3) . . . . ?
C25' C26' C27' C28' 0.9(3) . . . . ?
C26' C27' C28' C23' -1.7(3) . . . . ?
C28' C23' C24' C25' 0.2(3) . . . . ?
C29' C22' C23' C24' 129.6(2) . . . . ?
C29' C22' C23' C28' -45.4(3) . . . . ?
C29' C30' C31' C32' -169.56(19) . . . . ?
C29' C30' C35' C34' 170.69(18) . . . . ?
C29' C30' C35' C36' -7.7(3) . . . . ?
C30' C31' C32' C33' -1.7(3) . . . . ?
C30' C35' C36' S3' -179.82(14) . . . . ?
C30' C35' C36' C21' 1.6(3) . . . . ?
C31' C30' C35' C34' -3.0(3) . . . . ?
C31' C30' C35' C36' 178.64(18) . . . . ?
C31' C32' C33' C34' -1.6(3) . . . . ?
C32' C33' C34' C35' 2.5(3) . . . . ?
C33' C34' C35' C30' -0.2(3) . . . . ?
C33' C34' C35' C36' 178.03(19) . . . . ?
C34' C35' C36' S3' 1.9(3) . . . . ?
C34' C35' C36' C21' -176.68(19) . . . . ?
C35' C30' C31' C32' 4.0(3) . . . . ?
C36' S3' C20' S2' 179.04(15) . . . . ?
C36' S3' C20' C19' -1.97(16) . . . . ?
C36' C21' C22' C23' 158.34(18) . . . . ?
C36' C21' C22' C29' -12.3(3) . . . . ?
C37' O1' C8' C7' -2.7(3) . . . . ?
C37' O1' C8' C9' 176.74(18) . . . . ?
C38' O2' C26' C25' -16.1(3) . . . . ?
C38' O2' C26' C27' 163.80(18) . . . . ?
